data_7112048
loop_
_publ_author_name
'Jean-Olivier Zirimwabagabo'
'Joseph P. A. Harrity'

_publ_section_title
;
 Pd-catalyzed kinetic resolution of cyclic enol ethers. An
 enantioselective route to functionalised pyrans
;
_journal_name_full Chem.Commun.
_journal_page_first 2735
_journal_paper_doi 10.1039/c4cc00109e
_journal_volume 50
_journal_year 2014
_chemical_formula_moiety 'C18 H24 O'
_chemical_formula_sum 'C18 H24 O'
_chemical_formula_weight 256.37
_chemical_name_systematic
; 
 ? 
;
_space_group_IT_number 14
_symmetry_cell_setting monoclinic
_symmetry_space_group_name_Hall '-P 2ybc'
_symmetry_space_group_name_H-M 'P 1 21/c 1'
_atom_sites_solution_hydrogens geom
_atom_sites_solution_primary direct
_atom_sites_solution_secondary difmap
_audit_creation_method SHELXL-97
_cell_angle_alpha 90.00
_cell_angle_beta 98.393(17)
_cell_angle_gamma 90.00
_cell_formula_units_Z 8
_cell_length_a 5.6803(17)
_cell_length_b 32.719(9)
_cell_length_c 16.563(5)
_cell_measurement_reflns_used 1042
_cell_measurement_temperature 296(2)
_cell_measurement_theta_max 18.13
_cell_measurement_theta_min 2.78
_cell_volume 3045.3(15)
_computing_cell_refinement 'Bruker SAINT'
_computing_data_collection 'Bruker APEX2'
_computing_data_reduction 'Bruker SAINT'
_computing_molecular_graphics 'Bruker SHELXTL'
_computing_publication_material 'Bruker SHELXTL'
_computing_structure_refinement 'SHELXL-97 (Sheldrick, 2008)'
_computing_structure_solution 'SHELXS-97 (Sheldrick, 2008)'
_diffrn_ambient_temperature 296(2)
_diffrn_measured_fraction_theta_full 0.981
_diffrn_measured_fraction_theta_max 0.981
_diffrn_measurement_device_type 'Bruker APEX-II CCD'
_diffrn_measurement_method '\f and \w scans'
_diffrn_radiation_monochromator graphite
_diffrn_radiation_source 'fine-focus sealed tube'
_diffrn_radiation_type MoK\a
_diffrn_radiation_wavelength 0.71073
_diffrn_reflns_av_R_equivalents 0.2104
_diffrn_reflns_av_sigmaI/netI 0.3571
_diffrn_reflns_limit_h_max 7
_diffrn_reflns_limit_h_min -7
_diffrn_reflns_limit_k_max 42
_diffrn_reflns_limit_k_min -41
_diffrn_reflns_limit_l_max 21
_diffrn_reflns_limit_l_min -21
_diffrn_reflns_number 25713
_diffrn_reflns_theta_full 27.61
_diffrn_reflns_theta_max 27.61
_diffrn_reflns_theta_min 1.24
_exptl_absorpt_coefficient_mu 0.067
_exptl_absorpt_correction_T_max 0.9967
_exptl_absorpt_correction_T_min 0.9789
_exptl_absorpt_correction_type none
_exptl_crystal_colour colourless
_exptl_crystal_density_diffrn 1.118
_exptl_crystal_density_meas 0
_exptl_crystal_density_method 'not measured'
_exptl_crystal_description NEEDLE
_exptl_crystal_F_000 1120
_exptl_crystal_size_max 0.32
_exptl_crystal_size_mid 0.10
_exptl_crystal_size_min 0.05
_refine_diff_density_max 0.272
_refine_diff_density_min -0.261
_refine_diff_density_rms 0.067
_refine_ls_extinction_coef 0.0212(17)
_refine_ls_extinction_expression Fc^*^=kFc[1+0.001xFc^2^\l^3^/sin(2\q)]^-1/4^
_refine_ls_extinction_method SHELXL
_refine_ls_goodness_of_fit_ref 0.908
_refine_ls_hydrogen_treatment mixed
_refine_ls_matrix_type full
_refine_ls_number_parameters 346
_refine_ls_number_reflns 6940
_refine_ls_number_restraints 0
_refine_ls_restrained_S_all 0.908
_refine_ls_R_factor_all 0.3016
_refine_ls_R_factor_gt 0.1003
_refine_ls_shift/su_max 0.753
_refine_ls_shift/su_mean 0.021
_refine_ls_structure_factor_coef Fsqd
_refine_ls_weighting_details 'calc w=1/[\s^2^(Fo^2^)+(0.0774P)^2^+0.0000P] where P=(Fo^2^+2Fc^2^)/3'
_refine_ls_weighting_scheme calc
_refine_ls_wR_factor_gt 0.1670
_refine_ls_wR_factor_ref 0.2370
_reflns_number_gt 2232
_reflns_number_total 6940
_reflns_threshold_expression >2sigma(I)
_cod_data_source_file c4cc00109e.txt
_cod_data_source_block ohj243_0m
_cod_original_sg_symbol_H-M P12(1)/c1
_cod_database_code 7112048

loop_
_symmetry_equiv_pos_as_xyz
'x, y, z'
'-x, y+1/2, -z+1/2'
'-x, -y, -z'
'x, -y-1/2, z-1/2'

loop_
_atom_site_label
_atom_site_type_symbol
_atom_site_fract_x
_atom_site_fract_y
_atom_site_fract_z
_atom_site_U_iso_or_equiv
_atom_site_adp_type
_atom_site_occupancy
_atom_site_symmetry_multiplicity
_atom_site_calc_flag
_atom_site_refinement_flags
O1 O 0.1374(5) 0.43997(10) -0.1629(2) 0.0425(10) Uani 1 1 d .
O2 O -0.2004(5) 0.31882(10) 0.2222(2) 0.0394(9) Uani 1 1 d .
C1 C 0.5959(8) 0.31586(15) 0.0249(3) 0.0358(13) Uani 1 1 d .
H1 H 0.6381 0.3012 0.0729 0.043 Uiso 1 1 calc R
C2 C 0.7556(8) 0.34225(15) -0.0025(3) 0.0351(13) Uani 1 1 d .
H2 H 0.9066 0.3454 0.0272 0.042 Uiso 1 1 calc R
C3 C 0.6941(8) 0.36393(14) -0.0732(3) 0.0324(13) Uani 1 1 d .
H3 H 0.8053 0.3813 -0.0912 0.039 Uiso 1 1 calc R
C4 C 0.4674(8) 0.36049(14) -0.1188(3) 0.0299(12) Uani 1 1 d .
C5 C 0.3880(7) 0.38578(14) -0.1949(3) 0.0311(13) Uani 1 1 d .
H5 H 0.2342 0.3746 -0.2196 0.037 Uiso 1 1 calc R
C6 C 0.5511(8) 0.38421(14) -0.2616(3) 0.0309(12) Uani 1 1 d .
H6 H 0.7081 0.3951 -0.2395 0.037 Uiso 1 1 calc R
C7 C 0.5776(8) 0.34029(14) -0.2891(3) 0.0321(13) Uani 1 1 d .
H7A H 0.4215 0.3297 -0.3107 0.039 Uiso 1 1 calc R
H7B H 0.6393 0.3239 -0.2420 0.039 Uiso 1 1 calc R
C8 C 0.7416(8) 0.33540(15) -0.3538(3) 0.0330(13) Uani 1 1 d .
H8A H 0.6982 0.3555 -0.3964 0.040 Uiso 1 1 calc R
H8B H 0.9038 0.3410 -0.3291 0.040 Uiso 1 1 calc R
C9 C 0.7319(8) 0.29314(15) -0.3923(3) 0.0347(13) Uani 1 1 d .
H9A H 0.7755 0.2729 -0.3499 0.042 Uiso 1 1 calc R
H9B H 0.5700 0.2875 -0.4174 0.042 Uiso 1 1 calc R
C10 C 0.8959(9) 0.28906(16) -0.4560(3) 0.0477(15) Uani 1 1 d .
H10A H 0.8516 0.3086 -0.4987 0.071 Uiso 1 1 calc R
H10B H 0.8834 0.2620 -0.4784 0.071 Uiso 1 1 calc R
H10C H 1.0570 0.2940 -0.4312 0.071 Uiso 1 1 calc R
C11 C 0.3400(9) 0.42939(16) -0.1695(3) 0.0372(14) Uani 1 1 d .
C12 C 0.5419(8) 0.45958(14) -0.1489(3) 0.0355(13) Uani 1 1 d .
H12A H 0.6910 0.4447 -0.1407 0.043 Uiso 1 1 calc R
H12B H 0.5245 0.4729 -0.0978 0.043 Uiso 1 1 calc R
C13 C 0.5551(8) 0.49234(15) -0.2138(3) 0.0397(14) Uani 1 1 d .
H13A H 0.6552 0.5145 -0.1900 0.048 Uiso 1 1 calc R
H13B H 0.3970 0.5033 -0.2309 0.048 Uiso 1 1 calc R
C14 C 0.6547(8) 0.47602(15) -0.2889(3) 0.0367(13) Uani 1 1 d .
H14A H 0.6994 0.4990 -0.3204 0.044 Uiso 1 1 calc R
H14B H 0.7974 0.4603 -0.2707 0.044 Uiso 1 1 calc R
C15 C 0.4811(8) 0.44951(16) -0.3432(3) 0.0364(13) Uani 1 1 d .
H15 H 0.3951 0.4616 -0.3890 0.044 Uiso 1 1 calc R
C16 C 0.4422(8) 0.41057(16) -0.3306(3) 0.0347(13) Uani 1 1 d .
H16 H 0.3326 0.3978 -0.3698 0.042 Uiso 1 1 calc R
C17 C 0.3076(8) 0.33388(14) -0.0913(3) 0.0332(13) Uani 1 1 d .
H17 H 0.1560 0.3310 -0.1207 0.040 Uiso 1 1 calc R
C18 C 0.3715(8) 0.31135(15) -0.0200(3) 0.0356(13) Uani 1 1 d .
H18 H 0.2632 0.2933 -0.0025 0.043 Uiso 1 1 calc R
C19 C 0.9287(8) 0.44311(16) 0.5190(3) 0.0498(15) Uani 1 1 d .
H19A H 0.8789 0.4277 0.5629 0.075 Uiso 1 1 calc R
H19B H 0.9780 0.4699 0.5382 0.075 Uiso 1 1 calc R
H19C H 1.0594 0.4294 0.4999 0.075 Uiso 1 1 calc R
C20 C 0.7205(9) 0.44677(15) 0.4489(3) 0.0446(15) Uani 1 1 d .
H20A H 0.5938 0.4626 0.4671 0.053 Uiso 1 1 calc R
H20B H 0.7734 0.4612 0.4037 0.053 Uiso 1 1 calc R
C21 C 0.6255(8) 0.40540(15) 0.4201(3) 0.0348(13) Uani 1 1 d .
H21A H 0.5795 0.3906 0.4661 0.042 Uiso 1 1 calc R
H21B H 0.7516 0.3901 0.4003 0.042 Uiso 1 1 calc R
C22 C 0.4119(8) 0.40768(14) 0.3524(3) 0.0342(13) Uani 1 1 d .
H22A H 0.4542 0.4241 0.3080 0.041 Uiso 1 1 calc R
H22B H 0.2816 0.4213 0.3734 0.041 Uiso 1 1 calc R
C23 C 0.3277(7) 0.36563(14) 0.3193(3) 0.0284(12) Uani 1 1 d .
H23 H 0.4533 0.3531 0.2928 0.034 Uiso 1 1 calc R
C24 C 0.0980(7) 0.36952(14) 0.2561(3) 0.0293(12) Uani 1 1 d .
H24 H -0.0257 0.3813 0.2846 0.035 Uiso 1 1 calc R
C25 C 0.1166(7) 0.39640(14) 0.1824(3) 0.0289(12) Uani 1 1 d .
C26 C 0.2988(8) 0.39339(14) 0.1358(3) 0.0289(12) Uani 1 1 d .
H26 H 0.4239 0.3755 0.1518 0.035 Uiso 1 1 calc R
C27 C 0.2988(8) 0.41646(15) 0.0661(3) 0.0327(13) Uani 1 1 d .
H27 H 0.4236 0.4140 0.0358 0.039 Uiso 1 1 calc R
C28 C 0.1139(8) 0.44326(15) 0.0410(3) 0.0349(13) Uani 1 1 d .
H28 H 0.1106 0.4581 -0.0070 0.042 Uiso 1 1 calc R
C29 C 0.2701(7) 0.33770(17) 0.3859(3) 0.0331(13) Uani 1 1 d .
H29 H 0.2037 0.3498 0.4281 0.040 Uiso 1 1 calc R
C30 C 0.3041(8) 0.29761(17) 0.3907(3) 0.0349(13) Uani 1 1 d .
H30 H 0.2531 0.2841 0.4344 0.042 Uiso 1 1 calc R
C31 C 0.4189(8) 0.27219(16) 0.3312(3) 0.0407(14) Uani 1 1 d .
H31A H 0.4809 0.2473 0.3580 0.049 Uiso 1 1 calc R
H31B H 0.5517 0.2872 0.3151 0.049 Uiso 1 1 calc R
C32 C 0.2453(8) 0.26119(15) 0.2550(3) 0.0394(14) Uani 1 1 d .
H32A H 0.1008 0.2505 0.2719 0.047 Uiso 1 1 calc R
H32B H 0.3149 0.2396 0.2261 0.047 Uiso 1 1 calc R
C33 C 0.1790(8) 0.29681(15) 0.1959(3) 0.0355(13) Uani 1 1 d .
H33A H 0.3235 0.3109 0.1875 0.043 Uiso 1 1 calc R
H33B H 0.1071 0.2858 0.1437 0.043 Uiso 1 1 calc R
C34 C 0.0103(8) 0.32731(15) 0.2244(3) 0.0317(13) Uani 1 1 d .
C35 C -0.0647(8) 0.44767(15) 0.0882(3) 0.0366(13) Uani 1 1 d .
H35 H -0.1867 0.4664 0.0734 0.044 Uiso 1 1 calc R
C36 C -0.0618(8) 0.42434(14) 0.1569(3) 0.0334(13) Uani 1 1 d .
H36 H -0.1849 0.4274 0.1878 0.040 Uiso 1 1 calc R

loop_
_atom_site_aniso_label
_atom_site_aniso_U_11
_atom_site_aniso_U_22
_atom_site_aniso_U_33
_atom_site_aniso_U_23
_atom_site_aniso_U_13
_atom_site_aniso_U_12
O1 0.0310(19) 0.053(2) 0.044(2) 0.0049(18) 0.0069(17) 0.0095(17)
O2 0.0242(18) 0.053(2) 0.040(2) 0.0015(18) 0.0039(17) -0.0036(16)
C1 0.040(3) 0.043(4) 0.024(3) -0.001(3) 0.004(3) 0.012(3)
C2 0.028(3) 0.041(4) 0.034(3) 0.002(3) 0.000(2) 0.003(2)
C3 0.027(3) 0.041(3) 0.029(3) -0.003(3) 0.006(2) -0.001(2)
C4 0.024(2) 0.035(3) 0.028(3) -0.005(2) -0.003(2) -0.002(2)
C5 0.022(2) 0.036(3) 0.034(3) -0.003(3) -0.001(2) -0.004(2)
C6 0.021(2) 0.039(3) 0.033(3) 0.001(3) 0.005(2) -0.001(2)
C7 0.027(2) 0.040(3) 0.029(3) -0.001(2) 0.002(2) 0.000(2)
C8 0.031(3) 0.038(3) 0.031(3) -0.001(3) 0.006(2) -0.001(2)
C9 0.028(3) 0.041(4) 0.036(3) -0.002(3) 0.009(2) 0.006(2)
C10 0.046(3) 0.054(4) 0.045(4) -0.005(3) 0.012(3) 0.005(3)
C11 0.032(3) 0.050(4) 0.028(3) 0.006(3) 0.001(2) 0.004(3)
C12 0.031(3) 0.036(3) 0.037(3) -0.008(3) -0.001(2) 0.004(2)
C13 0.034(3) 0.035(3) 0.048(4) 0.001(3) 0.001(3) 0.004(2)
C14 0.032(3) 0.040(4) 0.036(3) 0.002(3) -0.004(3) 0.003(2)
C15 0.033(3) 0.040(4) 0.033(3) 0.005(3) -0.008(2) 0.006(2)
C16 0.031(3) 0.042(4) 0.030(3) -0.001(3) -0.003(2) 0.000(2)
C17 0.024(2) 0.036(3) 0.038(3) -0.007(3) 0.001(2) -0.001(2)
C18 0.036(3) 0.040(4) 0.033(3) -0.003(3) 0.011(3) 0.002(2)
C19 0.044(3) 0.060(4) 0.040(3) -0.004(3) -0.012(3) -0.012(3)
C20 0.047(3) 0.044(4) 0.038(3) 0.003(3) -0.009(3) -0.007(3)
C21 0.034(3) 0.041(4) 0.028(3) -0.004(2) -0.002(2) 0.002(2)
C22 0.033(3) 0.040(4) 0.028(3) 0.000(2) 0.000(2) 0.003(2)
C23 0.026(2) 0.035(3) 0.023(3) 0.001(2) 0.002(2) 0.002(2)
C24 0.026(2) 0.035(3) 0.028(3) 0.000(2) 0.007(2) 0.008(2)
C25 0.021(2) 0.038(3) 0.027(3) -0.001(2) -0.003(2) 0.002(2)
C26 0.025(3) 0.030(3) 0.030(3) -0.001(2) 0.000(2) 0.003(2)
C27 0.027(3) 0.045(4) 0.025(3) -0.003(3) 0.002(2) -0.005(2)
C28 0.034(3) 0.041(3) 0.029(3) -0.001(3) 0.001(3) -0.001(3)
C29 0.030(3) 0.042(4) 0.027(3) 0.001(3) 0.003(2) -0.005(2)
C30 0.034(3) 0.041(4) 0.029(3) 0.009(3) 0.002(2) -0.008(3)
C31 0.041(3) 0.041(4) 0.040(3) 0.004(3) 0.005(3) 0.001(2)
C32 0.037(3) 0.038(4) 0.046(4) -0.001(3) 0.013(3) 0.001(2)
C33 0.035(3) 0.037(4) 0.034(3) -0.008(3) 0.006(3) -0.004(2)
C34 0.028(3) 0.039(4) 0.027(3) 0.007(3) 0.000(2) 0.003(2)
C35 0.030(3) 0.035(3) 0.042(3) 0.008(3) -0.003(3) 0.003(2)
C36 0.026(3) 0.037(3) 0.038(3) -0.002(3) 0.006(2) -0.001(2)

loop_
_atom_type_symbol
_atom_type_description
_atom_type_scat_dispersion_real
_atom_type_scat_dispersion_imag
_atom_type_scat_source
C C 0.0033 0.0016 'International Tables Vol C Tables 4.2.6.8 and 6.1.1.4'
H H 0.0000 0.0000 'International Tables Vol C Tables 4.2.6.8 and 6.1.1.4'
O O 0.0106 0.0060 'International Tables Vol C Tables 4.2.6.8 and 6.1.1.4'

loop_
_geom_angle_atom_site_label_1
_geom_angle_atom_site_label_2
_geom_angle_atom_site_label_3
_geom_angle
C2 C1 C18 119.2(4)
C2 C1 H1 120.4
C18 C1 H1 120.4
C3 C2 C1 120.6(4)
C3 C2 H2 119.7
C1 C2 H2 119.7
C2 C3 C4 121.3(5)
C2 C3 H3 119.3
C4 C3 H3 119.3
C17 C4 C3 118.0(4)
C17 C4 C5 119.1(4)
C3 C4 C5 122.9(4)
C4 C5 C11 108.9(4)
C4 C5 C6 116.0(4)
C11 C5 C6 112.3(4)
C4 C5 H5 106.3
C11 C5 H5 106.3
C6 C5 H5 106.3
C16 C6 C7 111.4(4)
C16 C6 C5 107.7(4)
C7 C6 C5 110.0(4)
C16 C6 H6 109.2
C7 C6 H6 109.2
C5 C6 H6 109.2
C6 C7 C8 114.0(4)
C6 C7 H7A 108.8
C8 C7 H7A 108.8
C6 C7 H7B 108.8
C8 C7 H7B 108.8
H7A C7 H7B 107.7
C9 C8 C7 113.7(4)
C9 C8 H8A 108.8
C7 C8 H8A 108.8
C9 C8 H8B 108.8
C7 C8 H8B 108.8
H8A C8 H8B 107.7
C10 C9 C8 112.6(4)
C10 C9 H9A 109.1
C8 C9 H9A 109.1
C10 C9 H9B 109.1
C8 C9 H9B 109.1
H9A C9 H9B 107.8
C9 C10 H10A 109.5
C9 C10 H10B 109.5
H10A C10 H10B 109.5
C9 C10 H10C 109.5
H10A C10 H10C 109.5
H10B C10 H10C 109.5
O1 C11 C12 119.1(5)
O1 C11 C5 119.9(4)
C12 C11 C5 120.9(4)
C11 C12 C13 114.4(4)
C11 C12 H12A 108.7
C13 C12 H12A 108.7
C11 C12 H12B 108.7
C13 C12 H12B 108.7
H12A C12 H12B 107.6
C12 C13 C14 112.8(4)
C12 C13 H13A 109.0
C14 C13 H13A 109.0
C12 C13 H13B 109.0
C14 C13 H13B 109.0
H13A C13 H13B 107.8
C15 C14 C13 113.4(4)
C15 C14 H14A 108.9
C13 C14 H14A 108.9
C15 C14 H14B 108.9
C13 C14 H14B 108.9
H14A C14 H14B 107.7
C16 C15 C14 125.0(4)
C16 C15 H15 117.5
C14 C15 H15 117.5
C15 C16 C6 128.4(4)
C15 C16 H16 115.8
C6 C16 H16 115.8
C4 C17 C18 120.7(4)
C4 C17 H17 119.7
C18 C17 H17 119.7
C1 C18 C17 120.2(5)
C1 C18 H18 119.9
C17 C18 H18 119.9
C20 C19 H19A 109.5
C20 C19 H19B 109.5
H19A C19 H19B 109.5
C20 C19 H19C 109.5
H19A C19 H19C 109.5
H19B C19 H19C 109.5
C21 C20 C19 111.7(4)
C21 C20 H20A 109.3
C19 C20 H20A 109.3
C21 C20 H20B 109.3
C19 C20 H20B 109.3
H20A C20 H20B 107.9
C20 C21 C22 113.4(4)
C20 C21 H21A 108.9
C22 C21 H21A 108.9
C20 C21 H21B 108.9
C22 C21 H21B 108.9
H21A C21 H21B 107.7
C21 C22 C23 113.0(4)
C21 C22 H22A 109.0
C23 C22 H22A 109.0
C21 C22 H22B 109.0
C23 C22 H22B 109.0
H22A C22 H22B 107.8
C29 C23 C22 111.9(4)
C29 C23 C24 107.0(4)
C22 C23 C24 110.8(4)
C29 C23 H23 109.0
C22 C23 H23 109.0
C24 C23 H23 109.0
C25 C24 C34 107.6(4)
C25 C24 C23 116.0(4)
C34 C24 C23 110.8(4)
C25 C24 H24 107.3
C34 C24 H24 107.4
C23 C24 H24 107.3
C26 C25 C36 116.8(5)
C26 C25 C24 123.6(4)
C36 C25 C24 119.5(4)
C27 C26 C25 121.3(4)
C27 C26 H26 119.3
C25 C26 H26 119.3
C26 C27 C28 120.3(5)
C26 C27 H27 119.8
C28 C27 H27 119.8
C35 C28 C27 119.1(5)
C35 C28 H28 120.4
C27 C28 H28 120.4
C30 C29 C23 126.8(5)
C30 C29 H29 116.6
C23 C29 H29 116.6
C29 C30 C31 125.4(5)
C29 C30 H30 117.3
C31 C30 H30 117.3
C30 C31 C32 112.4(4)
C30 C31 H31A 109.1
C32 C31 H31A 109.1
C30 C31 H31B 109.1
C32 C31 H31B 109.1
H31A C31 H31B 107.8
C31 C32 C33 114.7(4)
C31 C32 H32A 108.6
C33 C32 H32A 108.6
C31 C32 H32B 108.6
C33 C32 H32B 108.6
H32A C32 H32B 107.6
C34 C33 C32 114.3(4)
C34 C33 H33A 108.7
C32 C33 H33A 108.7
C34 C33 H33B 108.7
C32 C33 H33B 108.7
H33A C33 H33B 107.6
O2 C34 C33 120.3(4)
O2 C34 C24 118.8(4)
C33 C34 C24 120.9(4)
C36 C35 C28 119.6(5)
C36 C35 H35 120.2
C28 C35 H35 120.2
C35 C36 C25 122.8(5)
C35 C36 H36 118.6
C25 C36 H36 118.6

loop_
_geom_bond_atom_site_label_1
_geom_bond_atom_site_label_2
_geom_bond_distance
O1 C11 1.222(5)
O2 C34 1.224(5)
C1 C2 1.376(6)
C1 C18 1.387(6)
C1 H1 0.9300
C2 C3 1.369(6)
C2 H2 0.9300
C3 C4 1.400(6)
C3 H3 0.9300
C4 C17 1.382(6)
C4 C5 1.520(6)
C5 C11 1.523(6)
C5 C6 1.543(6)
C5 H5 0.9800
C6 C16 1.492(6)
C6 C7 1.521(6)
C6 H6 0.9800
C7 C8 1.528(6)
C7 H7A 0.9700
C7 H7B 0.9700
C8 C9 1.520(6)
C8 H8A 0.9700
C8 H8B 0.9700
C9 C10 1.511(7)
C9 H9A 0.9700
C9 H9B 0.9700
C10 H10A 0.9600
C10 H10B 0.9600
C10 H10C 0.9600
C11 C12 1.514(6)
C12 C13 1.527(6)
C12 H12A 0.9700
C12 H12B 0.9700
C13 C14 1.535(7)
C13 H13A 0.9700
C13 H13B 0.9700
C14 C15 1.508(6)
C14 H14A 0.9700
C14 H14B 0.9700
C15 C16 1.315(6)
C15 H15 0.9300
C16 H16 0.9300
C17 C18 1.395(6)
C17 H17 0.9300
C18 H18 0.9300
C19 C20 1.537(6)
C19 H19A 0.9600
C19 H19B 0.9600
C19 H19C 0.9600
C20 C21 1.509(6)
C20 H20A 0.9700
C20 H20B 0.9700
C21 C22 1.529(5)
C21 H21A 0.9700
C21 H21B 0.9700
C22 C23 1.531(6)
C22 H22A 0.9700
C22 H22B 0.9700
C23 C29 1.505(6)
C23 C24 1.555(6)
C23 H23 0.9800
C24 C25 1.521(6)
C24 C34 1.535(6)
C24 H24 0.9800
C25 C26 1.381(6)
C25 C36 1.384(6)
C26 C27 1.380(6)
C26 H26 0.9300
C27 C28 1.385(6)
C27 H27 0.9300
C28 C35 1.375(6)
C28 H28 0.9300
C29 C30 1.326(6)
C29 H29 0.9300
C30 C31 1.509(7)
C30 H30 0.9300
C31 C32 1.527(6)
C31 H31A 0.9700
C31 H31B 0.9700
C32 C33 1.533(6)
C32 H32A 0.9700
C32 H32B 0.9700
C33 C34 1.506(6)
C33 H33A 0.9700
C33 H33B 0.9700
C35 C36 1.369(6)
C35 H35 0.9300
C36 H36 0.9300
